data_7118135
loop_
_publ_author_name
'Boer, Stephanie A.'
'Turner, David R.'

_publ_section_title
;
 Self-selecting homochiral quadruple-stranded helicates and control of
 supramolecular chirality.
;
_journal_issue 98
_journal_name_full 'Chemical communications (Cambridge, England)'
_journal_page_first 17375
_journal_page_last 17378
_journal_paper_doi 10.1039/c5cc07422c
_journal_volume 51
_journal_year 2015
_chemical_formula_moiety 'C83 H54 Cu4 N8 O44 S4, 3.5(C4 H9 N O), 1.5(C H4 O)'
_chemical_formula_sum 'C98.5 H91.5 Cu4 N11.5 O49 S4'
_chemical_formula_weight 2602.73
_space_group_crystal_system monoclinic
_space_group_IT_number 14
_space_group_name_Hall '-P 2yn'
_space_group_name_H-M_alt 'P 1 21/n 1'
_symmetry_space_group_name_Hall '-P 2yn'
_symmetry_space_group_name_H-M 'P 1 21/n 1'
_atom_sites_solution_hydrogens mixed
_audit_creation_date 2015-09-03
_audit_creation_method
;
Olex2 1.2
(compiled 2015.01.26 svn.r3150 for OlexSys, GUI svn.r4998)
;
_audit_update_record
;
2015-09-03 deposited with the CCDC.
2015-09-25 downloaded from the CCDC.
;
_cell_angle_alpha 90
_cell_angle_beta 101.20(3)
_cell_angle_gamma 90
_cell_formula_units_Z 2
_cell_length_a 16.094(3)
_cell_length_b 20.448(4)
_cell_length_c 20.371(4)
_cell_measurement_reflns_used 61243
_cell_measurement_temperature 100
_cell_measurement_theta_max 27.948
_cell_measurement_theta_min 1.425
_cell_volume 6576(2)
_computing_cell_refinement 'XDS (Kabsch, 1993)'
_computing_data_collection 'BluIce (McPhillips, 2002)'
_computing_data_reduction 'XDS (Kabsch, 1993)'
_computing_molecular_graphics 'Olex2 (Dolomanov et al., 2009)'
_computing_publication_material 'Olex2 (Dolomanov et al., 2009)'
_computing_structure_refinement 'SHELXL-2014/7 (Sheldrick, 2014)'
_computing_structure_solution 'SHELXS-2014/7 (Sheldrick, 2014)'
_diffrn_ambient_temperature 100
_diffrn_measured_fraction_theta_full 0.994
_diffrn_measured_fraction_theta_max 0.988
_diffrn_measurement_device_type 'ADSC Quantum 210r'
_diffrn_measurement_method 'Phi Scan'
_diffrn_radiation_monochromator 'Silicon Double Crystal'
_diffrn_radiation_type Synchrotron
_diffrn_radiation_wavelength 0.7108
_diffrn_reflns_av_R_equivalents 0.0645
_diffrn_reflns_av_unetI/netI 0.0469
_diffrn_reflns_laue_measured_fraction_full 0.994
_diffrn_reflns_laue_measured_fraction_max 0.988
_diffrn_reflns_limit_h_max 20
_diffrn_reflns_limit_h_min -20
_diffrn_reflns_limit_k_max 26
_diffrn_reflns_limit_k_min -26
_diffrn_reflns_limit_l_max 26
_diffrn_reflns_limit_l_min -26
_diffrn_reflns_number 61243
_diffrn_reflns_point_group_measured_fraction_full 0.994
_diffrn_reflns_point_group_measured_fraction_max 0.988
_diffrn_reflns_theta_full 27.500
_diffrn_reflns_theta_max 27.948
_diffrn_reflns_theta_min 1.425
_diffrn_source 'MX1 beamline Australian Synchrotron'
_exptl_absorpt_coefficient_mu 0.786
_exptl_absorpt_correction_type none
_exptl_crystal_colour blue
_exptl_crystal_colour_lustre clear
_exptl_crystal_colour_primary blue
_exptl_crystal_density_diffrn 1.314
_exptl_crystal_description block
_exptl_crystal_F_000 2670
_exptl_crystal_size_max 0.02
_exptl_crystal_size_mid 0.02
_exptl_crystal_size_min 0.01
_refine_diff_density_max 1.754
_refine_diff_density_min -0.786
_refine_diff_density_rms 0.126
_refine_ls_extinction_method none
_refine_ls_goodness_of_fit_ref 1.069
_refine_ls_hydrogen_treatment constr
_refine_ls_matrix_type full
_refine_ls_number_parameters 926
_refine_ls_number_reflns 15590
_refine_ls_number_restraints 55
_refine_ls_restrained_S_all 1.071
_refine_ls_R_factor_all 0.0758
_refine_ls_R_factor_gt 0.0719
_refine_ls_shift/su_max 0.001
_refine_ls_shift/su_mean 0.000
_refine_ls_structure_factor_coef Fsqd
_refine_ls_weighting_details 'w=1/[\s^2^(Fo^2^)+(0.1372P)^2^+10.3495P] where P=(Fo^2^+2Fc^2^)/3'
_refine_ls_weighting_scheme calc
_refine_ls_wR_factor_gt 0.2199
_refine_ls_wR_factor_ref 0.2238
_reflns_Friedel_coverage 0.000
_reflns_number_gt 14130
_reflns_number_total 15590
_reflns_threshold_expression 'I > 2\s(I)'
_cod_data_source_file c5cc07422c2.cif
_cod_data_source_block 3
_cod_original_formula_sum 'C98.50 H91.50 Cu4 N11.50 O49 S4'
_cod_database_code 7118135
_shelx_space_group_comment
;
The symmetry employed for this shelxl refinement is uniquely defined
by the following loop, which should always be used as a source of
symmetry information in preference to the above space-group names.
They are only intended as comments.
;
_olex2_refinement_description
;
1. Fixed Uiso
 At 1.2 times of:
  All C(H) groups, All C(H,H) groups
 At 1.5 times of:
  All C(H,H,H) groups, All O(H) groups, All O(H,H) groups
2. Restrained distances
 O23-C43
 1.23 with sigma of 0.02
 N7B-C51B
 1.32 with sigma of 0.02
 C52B-C51B = C52A-C51A
 1.5 with sigma of 0.02
 N7A-C54A = N7B-C54B = N7A-C53A = N7B-C53B = N5-C45 = N6-C49 = N6-C50
 1.44 with sigma of 0.02
 O26-C55
 1.4 with sigma of 0.02
 H56A-H2A_$1
 2.2 with sigma of 0.04
 O17_$2-H27A
 2.5 with sigma of 0.04
3. Rigid bond restraints
 O25A, N7A, C51A, C52A, C53A, C54A
 with sigma for 1-2 distances of 0.01 and sigma for 1-3 distances of 0.01
 O25B, N7B, C51B, C52B, C53B, C54B
 with sigma for 1-2 distances of 0.01 and sigma for 1-3 distances of 0.01
 O27, C56
 with sigma for 1-2 distances of 0.01 and sigma for 1-3 distances of 0.01
4. Uiso/Uaniso restraints and constraints
Uanis(C53B) \\sim Ueq, Uanis(C54B) \\sim Ueq, Uanis(C53A) \\sim Ueq: with sigma
of 0.01 and sigma for terminal atoms of 0.02
5. Others
 Fixed Sof: H22A(0.25) H22(0.25) C42A(0.25) H42A(0.25) H42B(0.25) H42C(0.25)
 O24(0.5) N6(0.5) C47(0.5) H47A(0.5) H47B(0.5) H47C(0.5) C48(0.5) C49(0.5)
 H49A(0.5) H49B(0.5) H49C(0.5) C50(0.5) H50A(0.5) H50B(0.5) H50C(0.5)
 O25B(0.25) N7B(0.25) C51B(0.25) C52B(0.25) H52A(0.25) H52B(0.25) H52C(0.25)
 C53B(0.25) H53A(0.25) H53B(0.25) H53C(0.25) C54B(0.25) H54A(0.25) H54B(0.25)
 H54C(0.25) O26(0.5) H26(0.5) C55(0.5) H55A(0.5) H55B(0.5) H55C(0.5) O27(0.25)
 H27A(0.25) C56(0.25) H56A(0.25) H56B(0.25) H56C(0.25) O23(0.5) O25A(0.5)
 N5(0.5) N7A(0.5) C42B(0.25) H42D(0.25) H42E(0.25) H42F(0.25) C43(0.5) C44(0.5)
 H44A(0.5) H44B(0.5) H44C(0.5) C45(0.5) H45A(0.5) H45B(0.5) H45C(0.5) C46(0.5)
 H46A(0.5) H46B(0.5) H46C(0.5) C51A(0.5) C52A(0.5) H52D(0.5) H52E(0.5)
 H52F(0.5) C53A(0.5) H53D(0.5) H53E(0.5) H53F(0.5) C54A(0.5) H54D(0.5)
 H54E(0.5) H54F(0.5)
6.a Rotating group:
 O21(H21), O22(H22A), O22(H22), O26(H26), O27(H27A)
6.b Secondary CH2 refined with riding coordinates:
 C2(H2A,H2B), C19(H19A,H19B), C22(H22B,H22C), C39(H39A,H39B)
6.c Me refined with riding coordinates:
 C42A(H42A,H42B,H42C), C50(H50A,H50B,H50C), C52B(H52A,H52B,H52C), C54B(H54A,
 H54B,H54C), C52A(H52D,H52E,H52F)
6.d Aromatic/amide H refined with riding coordinates:
 C7(H7), C8(H8), C10(H10), C12(H12), C13(H13), C16(H16), C27(H27), C29(H29),
 C30(H30), C32(H32), C33(H33), C36(H36)
6.e Idealised Me refined as rotating group:
 C41(H41A,H41B,H41C), C47(H47A,H47B,H47C), C49(H49A,H49B,H49C), C53B(H53A,H53B,
 H53C), C55(H55A,H55B,H55C), C56(H56A,H56B,H56C), C42B(H42D,H42E,H42F),
 C44(H44A,H44B,H44C), C45(H45A,H45B,H45C), C46(H46A,H46B,H46C), C53A(H53D,H53E,
 H53F), C54A(H54D,H54E,H54F)
;
_shelx_shelxl_version_number 2014/7
_olex2_submission_special_instructions 'No special instructions were received'

loop_
_space_group_symop_operation_xyz
'x, y, z'
'-x+1/2, y+1/2, -z+1/2'
'-x, -y, -z'
'x-1/2, -y-1/2, z-1/2'

loop_
_atom_site_label
_atom_site_type_symbol
_atom_site_fract_x
_atom_site_fract_y
_atom_site_fract_z
_atom_site_U_iso_or_equiv
_atom_site_adp_type
_atom_site_occupancy
_atom_site_site_symmetry_order
_atom_site_calc_flag
_atom_site_refinement_flags_posn
_atom_site_refinement_flags_adp
_atom_site_refinement_flags_occupancy
_atom_site_disorder_assembly
_atom_site_disorder_group
Cu1 Cu 0.65837(2) 0.52979(2) 0.21474(2) 0.02750(12) Uani 1 1 d . . . . .
Cu2 Cu 0.73991(2) 0.55107(2) 0.33827(2) 0.02894(12) Uani 1 1 d . . . . .
S1 S 0.11166(6) 0.77359(5) 0.07107(5) 0.0412(2) Uani 1 1 d . . . . .
S2 S 0.14090(6) 0.31271(6) 0.15134(5) 0.0474(3) Uani 1 1 d . . . . .
O1 O 0.24339(15) 0.52560(12) -0.20920(12) 0.0330(5) Uani 1 1 d . . . . .
O2 O 0.16588(15) 0.49356(13) -0.30831(12) 0.0362(5) Uani 1 1 d . . . . .
O3 O 0.05960(19) 0.55125(14) -0.10747(16) 0.0474(7) Uani 1 1 d . . . . .
O4 O 0.19170(19) 0.68195(14) -0.23761(14) 0.0455(6) Uani 1 1 d . . . . .
O5 O 0.0558(2) 0.72946(19) 0.09575(17) 0.0585(8) Uani 1 1 d . . . . .
O6 O 0.0960(2) 0.84275(17) 0.06619(17) 0.0614(9) Uani 1 1 d . . . . .
O7 O 0.5265(2) 0.75003(18) 0.24383(18) 0.0571(8) Uani 1 1 d . . . . .
O8 O 0.3208(2) 0.60051(16) 0.25852(18) 0.0560(8) Uani 1 1 d . . . . .
O9 O 0.63083(14) 0.59141(12) 0.34529(11) 0.0315(5) Uani 1 1 d . . . . .
O10 O 0.56930(15) 0.58673(12) 0.23609(12) 0.0341(5) Uani 1 1 d . . . . .
O11 O 0.69429(16) 0.46591(12) 0.35812(13) 0.0365(5) Uani 1 1 d . . . . .
O12 O 0.60823(15) 0.45734(12) 0.25727(13) 0.0349(5) Uani 1 1 d . . . . .
O13 O 0.46955(19) 0.47494(14) 0.35339(15) 0.0460(6) Uani 1 1 d . . . . .
O14 O 0.5004(2) 0.27962(16) 0.2532(2) 0.0651(10) Uani 1 1 d . . . . .
O15 O 0.06784(18) 0.3388(2) 0.17177(15) 0.0608(10) Uani 1 1 d . . . . .
O16 O 0.1560(2) 0.24284(17) 0.15420(15) 0.0576(9) Uani 1 1 d . . . . .
O17 O 0.2336(2) 0.22754(14) -0.09292(17) 0.0543(7) Uani 1 1 d D . . . .
O18 O 0.08973(19) 0.41088(15) -0.17857(14) 0.0461(6) Uani 1 1 d . . . . .
O19 O 0.27611(16) 0.39360(12) -0.19546(12) 0.0351(5) Uani 1 1 d . . . . .
O20 O 0.22307(16) 0.36698(12) -0.30244(13) 0.0363(5) Uani 1 1 d . . . . .
O21 O 0.60157(19) 0.51121(16) 0.11287(13) 0.0472(6) Uani 1 1 d . . . . .
H21 H 0.5760 0.4745 0.1143 0.071 Uiso 1 1 d GR . . . .
O22 O 0.7992(2) 0.57437(17) 0.43936(14) 0.0516(7) Uani 1 1 d . . . . .
H22A H 0.7852 0.5506 0.4706 0.077 Uiso 0.25 1 d GR . P A 2
H22 H 0.7851 0.5387 0.4587 0.077 Uiso 0.25 1 d GR . P B 1
N1 N 0.11834(18) 0.60685(15) -0.18622(15) 0.0340(6) Uani 1 1 d . . . . .
N2 N 0.4371(2) 0.66387(16) 0.26016(16) 0.0403(7) Uani 1 1 d . . . . .
N3 N 0.50521(19) 0.37659(16) 0.31168(17) 0.0401(7) Uani 1 1 d . . . . .
N4 N 0.1644(2) 0.31512(15) -0.15180(16) 0.0382(6) Uani 1 1 d . . . . .
C1 C 0.1771(2) 0.52393(17) -0.25309(18) 0.0330(6) Uani 1 1 d . . . . .
C2 C 0.0997(2) 0.56062(19) -0.24063(19) 0.0383(7) Uani 1 1 d . . . . .
H2A H 0.0737 0.5843 -0.2820 0.046 Uiso 1 1 calc DR . . . .
H2B H 0.0576 0.5286 -0.2307 0.046 Uiso 1 1 calc R . . . .
C3 C 0.0935(2) 0.59941(17) -0.12514(18) 0.0343(7) Uani 1 1 d . . . . .
C4 C 0.1604(2) 0.66602(17) -0.19063(17) 0.0339(7) Uani 1 1 d . . . . .
C5 C 0.11746(19) 0.66129(16) -0.08801(17) 0.0303(6) Uani 1 1 d . . . . .
C6 C 0.1570(2) 0.70132(16) -0.12733(16) 0.0310(6) Uani 1 1 d . . . . .
C7 C 0.1834(3) 0.76374(17) -0.1080(2) 0.0400(7) Uani 1 1 d . . . . .
H7 H 0.2117 0.7905 -0.1348 0.048 Uiso 1 1 calc R . . . .
C8 C 0.1666(3) 0.78582(17) -0.0473(2) 0.0411(8) Uani 1 1 d . . . . .
H8 H 0.1819 0.8291 -0.0328 0.049 Uiso 1 1 calc R . . . .
C9 C 0.1274(2) 0.74484(17) -0.00743(17) 0.0341(7) Uani 1 1 d . . . . .
C10 C 0.1024(2) 0.68151(17) -0.02636(17) 0.0334(6) Uani 1 1 d . . . . .
H10 H 0.0766 0.6537 0.0012 0.040 Uiso 1 1 calc R . . . .
C11 C 0.2158(3) 0.7637(2) 0.1208(2) 0.0442(8) Uani 1 1 d . . . . .
C12 C 0.2753(3) 0.8123(2) 0.1184(2) 0.0519(10) Uani 1 1 d . . . . .
H12 H 0.2595 0.8512 0.0937 0.062 Uiso 1 1 calc R . . . .
C13 C 0.3593(3) 0.8035(2) 0.1527(2) 0.0524(10) Uani 1 1 d . . . . .
H13 H 0.4015 0.8356 0.1512 0.063 Uiso 1 1 calc R . . . .
C14 C 0.3778(3) 0.7462(2) 0.1888(2) 0.0438(8) Uani 1 1 d . . . . .
C15 C 0.3147(2) 0.69964(17) 0.19229(18) 0.0352(7) Uani 1 1 d . . . . .
C16 C 0.2333(2) 0.7068(2) 0.1572(2) 0.0432(8) Uani 1 1 d . . . . .
H16 H 0.1913 0.6743 0.1578 0.052 Uiso 1 1 calc R . . . .
C17 C 0.4572(2) 0.7245(2) 0.2306(2) 0.0436(8) Uani 1 1 d . . . . .
C18 C 0.3541(2) 0.64694(19) 0.2397(2) 0.0414(8) Uani 1 1 d . . . . .
C19 C 0.4945(2) 0.6342(2) 0.31522(18) 0.0395(8) Uani 1 1 d . . . . .
H19A H 0.4631 0.6009 0.3360 0.047 Uiso 1 1 calc R . . . .
H19B H 0.5141 0.6682 0.3493 0.047 Uiso 1 1 calc R . . . .
C20 C 0.5716(2) 0.60173(16) 0.29641(16) 0.0318(6) Uani 1 1 d . . . . .
C21 C 0.6355(2) 0.43989(17) 0.31648(19) 0.0356(7) Uani 1 1 d . . . . .
C22 C 0.5951(2) 0.3797(2) 0.3406(2) 0.0464(9) Uani 1 1 d . . . . .
H22B H 0.6236 0.3400 0.3280 0.056 Uiso 1 1 calc R . . . .
H22C H 0.6030 0.3808 0.3900 0.056 Uiso 1 1 calc R . . . .
C23 C 0.4661(2) 0.32766(19) 0.2692(2) 0.0445(8) Uani 1 1 d . . . . .
C24 C 0.4503(2) 0.42691(19) 0.3203(2) 0.0401(8) Uani 1 1 d . . . . .
C25 C 0.3663(2) 0.40750(19) 0.27998(19) 0.0378(7) Uani 1 1 d . . . . .
C26 C 0.3761(2) 0.34829(19) 0.2498(2) 0.0388(7) Uani 1 1 d . . . . .
C27 C 0.3088(2) 0.3175(2) 0.2093(2) 0.0421(8) Uani 1 1 d . . . . .
H27 H 0.3148 0.2765 0.1887 0.051 Uiso 1 1 calc R . . . .
C28 C 0.2313(2) 0.3502(2) 0.20037(19) 0.0407(8) Uani 1 1 d . . . . .
C29 C 0.2209(2) 0.4098(2) 0.2301(2) 0.0448(8) Uani 1 1 d . . . . .
H29 H 0.1669 0.4303 0.2223 0.054 Uiso 1 1 calc R . . . .
C30 C 0.2896(2) 0.4400(2) 0.2715(2) 0.0435(8) Uani 1 1 d . . . . .
H30 H 0.2839 0.4807 0.2926 0.052 Uiso 1 1 calc R . . . .
C31 C 0.1389(2) 0.3372(2) 0.06755(19) 0.0408(8) Uani 1 1 d . . . . .
C32 C 0.0986(2) 0.3944(2) 0.0440(2) 0.0435(8) Uani 1 1 d . . . . .
H32 H 0.0768 0.4224 0.0738 0.052 Uiso 1 1 calc R . . . .
C33 C 0.0894(2) 0.4116(2) -0.02376(19) 0.0409(8) Uani 1 1 d . . . . .
H33 H 0.0615 0.4507 -0.0409 0.049 Uiso 1 1 calc R . . . .
C34 C 0.1229(2) 0.36879(18) -0.06430(18) 0.0355(7) Uani 1 1 d . . . . .
C35 C 0.1647(2) 0.31232(17) -0.03963(18) 0.0358(7) Uani 1 1 d . . . . .
C36 C 0.1740(2) 0.29452(19) 0.02719(19) 0.0393(7) Uani 1 1 d . . . . .
H36 H 0.2025 0.2556 0.0443 0.047 Uiso 1 1 calc R . . . .
C37 C 0.1931(3) 0.27770(18) -0.0951(2) 0.0406(8) Uani 1 1 d . . . . .
C38 C 0.1210(2) 0.37109(18) -0.13769(18) 0.0366(7) Uani 1 1 d . . . . .
C39 C 0.1833(3) 0.30330(19) -0.2171(2) 0.0426(8) Uani 1 1 d . . . . .
H39A H 0.1297 0.2967 -0.2497 0.051 Uiso 1 1 calc R . . . .
H39B H 0.2172 0.2628 -0.2158 0.051 Uiso 1 1 calc R . . . .
C40 C 0.2317(2) 0.35961(17) -0.24012(17) 0.0344(7) Uani 1 1 d . . . . .
C41 C 0.6527(4) 0.5138(3) 0.0629(2) 0.0689(14) Uani 1 1 d . . . . .
H41A H 0.6160 0.5162 0.0185 0.103 Uiso 1 1 calc GR . . . .
H41B H 0.6879 0.4744 0.0658 0.103 Uiso 1 1 calc GR . . . .
H41C H 0.6891 0.5526 0.0701 0.103 Uiso 1 1 calc GR . . . .
C42A C 0.8842(15) 0.5875(16) 0.4552(12) 0.064(7) Uani 0.25 1 d . . P C 2
H42A H 0.9004 0.5971 0.5032 0.096 Uiso 0.25 1 calc R . P C 2
H42B H 0.9161 0.5495 0.4444 0.096 Uiso 0.25 1 calc R . P C 2
H42C H 0.8971 0.6254 0.4295 0.096 Uiso 0.25 1 calc R . P C 2
O24 O 0.3153(7) 0.6576(5) 0.0223(3) 0.105(4) Uani 0.5 1 d . . P . .
N6 N 0.3345(5) 0.5710(4) 0.0910(4) 0.0540(18) Uani 0.5 1 d D . P . .
C47 C 0.4516(5) 0.6298(6) 0.0783(4) 0.061(3) Uani 0.5 1 d . . P . .
H47A H 0.4706 0.6263 0.1269 0.092 Uiso 0.5 1 calc GR . P . .
H47B H 0.4670 0.6728 0.0632 0.092 Uiso 0.5 1 calc GR . P . .
H47C H 0.4788 0.5956 0.0562 0.092 Uiso 0.5 1 calc GR . P . .
C48 C 0.3635(6) 0.6221(5) 0.0621(4) 0.053(2) Uani 0.5 1 d . . P . .
C49 C 0.2414(6) 0.5504(6) 0.0764(5) 0.068(3) Uani 0.5 1 d D . P . .
H49A H 0.2064 0.5870 0.0558 0.101 Uiso 0.5 1 calc GR . P . .
H49B H 0.2242 0.5381 0.1183 0.101 Uiso 0.5 1 calc GR . P . .
H49C H 0.2339 0.5131 0.0457 0.101 Uiso 0.5 1 calc GR . P . .
C50 C 0.3895(5) 0.5221(4) 0.1347(4) 0.0442(16) Uani 0.5 1 d D . P . .
H50A H 0.3536 0.4890 0.1501 0.066 Uiso 0.5 1 calc R . P . .
H50B H 0.4275 0.5009 0.1090 0.066 Uiso 0.5 1 calc R . P . .
H50C H 0.4230 0.5446 0.1734 0.066 Uiso 0.5 1 calc R . P . .
O25B O 0.502(3) 0.397(2) 0.091(2) 0.132(13) Uani 0.25 1 d . U P D 2
N7B N 0.476(2) 0.2924(17) 0.0969(15) 0.084(7) Uani 0.25 1 d D U P D 2
C51B C 0.533(2) 0.340(2) 0.101(3) 0.096(14) Uani 0.25 1 d D U P D 2
C52B C 0.615(2) 0.335(2) 0.1496(12) 0.053(7) Uani 0.25 1 d D U P D 2
H52A H 0.6330 0.2897 0.1541 0.080 Uiso 0.25 1 calc R . P D 2
H52B H 0.6575 0.3617 0.1335 0.080 Uiso 0.25 1 calc R . P D 2
H52C H 0.6070 0.3520 0.1932 0.080 Uiso 0.25 1 calc R . P D 2
C53B C 0.4937(17) 0.2253(16) 0.1181(15) 0.079(6) Uani 0.25 1 d D U P D 2
H53A H 0.4793 0.1962 0.0793 0.118 Uiso 0.25 1 calc GR . P D 2
H53B H 0.4597 0.2136 0.1513 0.118 Uiso 0.25 1 calc GR . P D 2
H53C H 0.5540 0.2206 0.1379 0.118 Uiso 0.25 1 calc GR . P D 2
C54B C 0.395(2) 0.306(2) 0.0527(18) 0.062(6) Uani 0.25 1 d D U P D 2
H54A H 0.3570 0.2691 0.0525 0.092 Uiso 0.25 1 calc R . P D 2
H54B H 0.3698 0.3454 0.0687 0.092 Uiso 0.25 1 calc R . P D 2
H54C H 0.4044 0.3142 0.0072 0.092 Uiso 0.25 1 calc R . P D 2
O26 O 0.0808(5) 0.5311(5) 0.1795(7) 0.096(3) Uani 0.5 1 d D . P . .
H26 H 0.0293 0.5459 0.1645 0.144 Uiso 0.5 1 d GR . P . .
C55 C 0.0989(7) 0.5754(9) 0.2353(10) 0.127(8) Uani 0.5 1 d D . P . .
H55A H 0.0840 0.5548 0.2749 0.191 Uiso 0.5 1 calc GR . P . .
H55B H 0.0657 0.6155 0.2246 0.191 Uiso 0.5 1 calc GR . P . .
H55C H 0.1594 0.5862 0.2445 0.191 Uiso 0.5 1 calc GR . P . .
O27 O 0.6145(10) 0.8790(8) 0.0805(9) 0.080(5) Uani 0.25 1 d . U P E 2
H27A H 0.6502 0.8566 0.0632 0.120 Uiso 0.25 1 d DGR . P E 2
C56 C 0.5584(18) 0.8366(12) 0.1095(13) 0.085(7) Uani 0.25 1 d . U P E 2
H56A H 0.5826 0.8292 0.1569 0.128 Uiso 0.25 1 calc DGR . P E 2
H56B H 0.5522 0.7946 0.0858 0.128 Uiso 0.25 1 calc GR . P E 2
H56C H 0.5028 0.8574 0.1054 0.128 Uiso 0.25 1 calc GR . P E 2
O23 O 0.2409(6) 0.4851(5) 0.4570(3) 0.096(4) Uani 0.5 1 d D . P F 1
O25A O 0.5031(5) 0.4062(5) 0.0853(5) 0.0437(17) Uani 0.5 1 d . U P G 1
N5 N 0.3176(9) 0.5730(7) 0.4503(7) 0.136(8) Uani 0.5 1 d D . P F 1
N7A N 0.4836(9) 0.2990(6) 0.0748(7) 0.071(4) Uani 0.5 1 d D U P G 1
C42B C 0.8634(13) 0.6177(9) 0.4595(9) 0.037(4) Uani 0.25 1 d . . P C 1
H42D H 0.8478 0.6476 0.4928 0.055 Uiso 0.25 1 calc GR . P C 1
H42E H 0.8735 0.6428 0.4209 0.055 Uiso 0.25 1 calc GR . P C 1
H42F H 0.9149 0.5939 0.4795 0.055 Uiso 0.25 1 calc GR . P C 1
C43 C 0.3120(11) 0.5163(9) 0.4682(6) 0.109(7) Uani 0.5 1 d D . P F 1
C44 C 0.3879(7) 0.4842(4) 0.5053(5) 0.051(2) Uani 0.5 1 d . . P F 1
H44A H 0.3715 0.4472 0.5305 0.076 Uiso 0.5 1 calc GR . P F 1
H44B H 0.4207 0.5155 0.5365 0.076 Uiso 0.5 1 calc GR . P F 1
H44C H 0.4225 0.4685 0.4739 0.076 Uiso 0.5 1 calc GR . P F 1
C45 C 0.2380(8) 0.6122(9) 0.4189(9) 0.113(7) Uani 0.5 1 d D . P F 1
H45A H 0.1942 0.5821 0.3963 0.170 Uiso 0.5 1 calc GR . P F 1
H45B H 0.2523 0.6433 0.3862 0.170 Uiso 0.5 1 calc GR . P F 1
H45C H 0.2168 0.6360 0.4540 0.170 Uiso 0.5 1 calc GR . P F 1
C46 C 0.3971(8) 0.6110(7) 0.4629(6) 0.076(3) Uani 0.5 1 d . . P F 1
H46A H 0.3960 0.6424 0.4991 0.114 Uiso 0.5 1 calc GR . P F 1
H46B H 0.4028 0.6347 0.4221 0.114 Uiso 0.5 1 calc GR . P F 1
H46C H 0.4453 0.5813 0.4758 0.114 Uiso 0.5 1 calc GR . P F 1
C51A C 0.5318(7) 0.3512(8) 0.0985(8) 0.049(3) Uani 0.5 1 d D U P G 1
C52A C 0.6228(8) 0.3386(9) 0.1285(6) 0.047(3) Uani 0.5 1 d D U P G 1
H52D H 0.6319 0.2914 0.1349 0.071 Uiso 0.5 1 calc R . P G 1
H52E H 0.6587 0.3552 0.0984 0.071 Uiso 0.5 1 calc R . P G 1
H52F H 0.6376 0.3608 0.1718 0.071 Uiso 0.5 1 calc R . P G 1
C53A C 0.5197(16) 0.2338(8) 0.0855(13) 0.140(8) Uani 0.5 1 d D U P G 1
H53D H 0.5817 0.2369 0.0952 0.210 Uiso 0.5 1 calc GR . P G 1
H53E H 0.5014 0.2074 0.0452 0.210 Uiso 0.5 1 calc GR . P G 1
H53F H 0.5005 0.2133 0.1234 0.210 Uiso 0.5 1 calc GR . P G 1
C54A C 0.3968(13) 0.3106(17) 0.0386(14) 0.125(11) Uani 0.5 1 d D U P G 1
H54D H 0.3798 0.3554 0.0469 0.187 Uiso 0.5 1 calc GR . P G 1
H54E H 0.3583 0.2796 0.0541 0.187 Uiso 0.5 1 calc GR . P G 1
H54F H 0.3942 0.3045 -0.0095 0.187 Uiso 0.5 1 calc GR . P G 1

loop_
_atom_site_aniso_label
_atom_site_aniso_U_11
_atom_site_aniso_U_22
_atom_site_aniso_U_33
_atom_site_aniso_U_23
_atom_site_aniso_U_13
_atom_site_aniso_U_12
Cu1 0.0253(2) 0.0313(2) 0.0258(2) -0.00553(14) 0.00446(14) 0.00158(13)
Cu2 0.0265(2) 0.0327(2) 0.0270(2) -0.00476(14) 0.00347(14) 0.00214(14)
S1 0.0382(4) 0.0464(5) 0.0363(4) -0.0070(4) 0.0009(3) 0.0135(4)
S2 0.0388(5) 0.0683(7) 0.0345(4) 0.0113(4) 0.0056(3) -0.0216(4)
O1 0.0274(11) 0.0374(12) 0.0342(12) -0.0072(9) 0.0061(9) 0.0030(9)
O2 0.0304(11) 0.0425(13) 0.0348(12) -0.0105(10) 0.0045(9) 0.0036(10)
O3 0.0497(16) 0.0414(14) 0.0562(17) -0.0059(12) 0.0230(13) -0.0137(12)
O4 0.0567(16) 0.0442(14) 0.0391(13) 0.0083(11) 0.0177(12) 0.0044(12)
O5 0.0457(16) 0.082(2) 0.0488(17) -0.0063(16) 0.0109(13) 0.0069(15)
O6 0.074(2) 0.0516(18) 0.0562(18) -0.0096(15) 0.0068(16) 0.0257(16)
O7 0.0418(15) 0.0621(19) 0.064(2) -0.0063(16) 0.0020(13) -0.0030(14)
O8 0.0487(16) 0.0513(17) 0.067(2) 0.0105(15) 0.0078(14) 0.0052(14)
O9 0.0298(11) 0.0356(11) 0.0282(10) -0.0051(9) 0.0037(8) 0.0045(9)
O10 0.0333(11) 0.0407(13) 0.0278(11) -0.0061(9) 0.0043(9) 0.0080(9)
O11 0.0309(12) 0.0360(12) 0.0403(13) 0.0028(10) 0.0017(10) 0.0035(9)
O12 0.0274(11) 0.0371(12) 0.0395(13) -0.0019(10) 0.0048(9) -0.0012(9)
O13 0.0440(14) 0.0430(15) 0.0500(16) -0.0013(12) 0.0068(12) -0.0083(11)
O14 0.0446(17) 0.0439(17) 0.105(3) -0.0083(18) 0.0097(17) 0.0038(13)
O15 0.0336(14) 0.111(3) 0.0384(14) 0.0139(17) 0.0078(11) -0.0170(16)
O16 0.066(2) 0.0611(19) 0.0426(15) 0.0130(14) 0.0038(14) -0.0312(16)
O17 0.069(2) 0.0332(14) 0.0601(18) -0.0004(13) 0.0116(15) 0.0015(13)
O18 0.0501(15) 0.0504(16) 0.0395(14) 0.0086(12) 0.0136(12) 0.0061(12)
O19 0.0406(12) 0.0340(12) 0.0321(11) -0.0050(9) 0.0107(10) -0.0044(10)
O20 0.0408(13) 0.0354(12) 0.0348(12) -0.0072(10) 0.0123(10) -0.0038(10)
O21 0.0512(16) 0.0569(17) 0.0301(12) -0.0085(12) -0.0008(11) -0.0004(13)
O22 0.0534(17) 0.066(2) 0.0308(13) -0.0077(13) -0.0040(12) -0.0112(14)
N1 0.0290(13) 0.0355(14) 0.0397(15) -0.0027(12) 0.0121(11) 0.0041(11)
N2 0.0371(15) 0.0449(17) 0.0367(15) -0.0073(13) 0.0015(12) 0.0149(13)
N3 0.0311(14) 0.0370(15) 0.0510(18) 0.0078(13) 0.0050(12) -0.0026(11)
N4 0.0445(16) 0.0348(14) 0.0369(15) -0.0002(12) 0.0116(12) -0.0045(12)
C1 0.0279(14) 0.0356(16) 0.0363(16) -0.0056(13) 0.0082(12) 0.0020(12)
C2 0.0278(15) 0.0438(18) 0.0435(19) -0.0096(15) 0.0073(13) 0.0039(13)
C3 0.0302(15) 0.0346(16) 0.0396(17) -0.0035(13) 0.0105(13) 0.0015(12)
C4 0.0321(15) 0.0342(16) 0.0359(16) 0.0040(13) 0.0075(12) 0.0096(12)
C5 0.0262(13) 0.0290(14) 0.0359(16) -0.0003(12) 0.0068(11) 0.0036(11)
C6 0.0307(14) 0.0298(14) 0.0321(15) 0.0037(12) 0.0054(12) 0.0049(12)
C7 0.049(2) 0.0295(16) 0.0417(18) 0.0046(14) 0.0086(15) 0.0021(14)
C8 0.050(2) 0.0268(15) 0.0435(19) 0.0022(14) 0.0013(15) 0.0041(14)
C9 0.0299(15) 0.0360(16) 0.0340(16) -0.0014(13) 0.0004(12) 0.0098(12)
C10 0.0285(14) 0.0371(16) 0.0350(16) -0.0008(13) 0.0068(12) 0.0013(12)
C11 0.0429(19) 0.047(2) 0.0401(19) -0.0073(16) 0.0012(15) 0.0115(16)
C12 0.061(3) 0.041(2) 0.048(2) -0.0044(17) -0.0029(19) 0.0052(18)
C13 0.057(2) 0.043(2) 0.052(2) -0.0034(18) -0.0006(19) -0.0029(18)
C14 0.0404(19) 0.045(2) 0.044(2) -0.0076(16) 0.0040(15) 0.0007(15)
C15 0.0350(16) 0.0352(16) 0.0339(16) -0.0072(13) 0.0032(13) 0.0064(13)
C16 0.0391(18) 0.047(2) 0.0402(18) -0.0103(16) 0.0002(14) 0.0085(15)
C17 0.0337(17) 0.044(2) 0.052(2) -0.0138(17) 0.0073(15) 0.0022(14)
C18 0.0390(18) 0.0393(18) 0.0454(19) -0.0063(15) 0.0072(15) 0.0062(14)
C19 0.0321(16) 0.054(2) 0.0309(16) -0.0066(15) 0.0030(12) 0.0144(15)
C20 0.0307(15) 0.0338(15) 0.0308(15) -0.0053(12) 0.0059(12) 0.0050(12)
C21 0.0265(14) 0.0330(16) 0.0466(19) 0.0011(14) 0.0052(13) 0.0045(12)
C22 0.0343(17) 0.0409(19) 0.059(2) 0.0118(17) -0.0028(16) -0.0030(14)
C23 0.0350(18) 0.0382(18) 0.060(2) 0.0028(17) 0.0093(16) -0.0028(14)
C24 0.0356(17) 0.0414(19) 0.0435(19) 0.0074(15) 0.0084(14) -0.0043(14)
C25 0.0341(16) 0.0400(18) 0.0401(18) 0.0044(14) 0.0088(13) -0.0057(14)
C26 0.0321(16) 0.0398(17) 0.0455(19) 0.0056(15) 0.0101(14) -0.0015(13)
C27 0.0401(18) 0.0436(19) 0.0430(19) 0.0017(16) 0.0090(15) -0.0069(15)
C28 0.0357(17) 0.051(2) 0.0357(17) 0.0059(15) 0.0091(13) -0.0097(15)
C29 0.0339(17) 0.055(2) 0.046(2) 0.0082(17) 0.0085(15) -0.0026(16)
C30 0.0366(18) 0.0446(19) 0.050(2) 0.0030(16) 0.0101(15) -0.0016(15)
C31 0.0321(16) 0.055(2) 0.0363(17) 0.0062(16) 0.0079(13) -0.0143(15)
C32 0.0369(18) 0.058(2) 0.0394(18) 0.0046(17) 0.0173(14) -0.0052(16)
C33 0.0376(17) 0.048(2) 0.0406(18) 0.0070(16) 0.0174(14) -0.0003(15)
C34 0.0308(15) 0.0413(17) 0.0360(16) 0.0062(14) 0.0106(12) -0.0076(13)
C35 0.0355(16) 0.0353(16) 0.0366(17) 0.0014(13) 0.0072(13) -0.0119(13)
C36 0.0371(17) 0.0399(18) 0.0394(18) 0.0065(15) 0.0036(14) -0.0109(14)
C37 0.0467(19) 0.0335(17) 0.0422(19) -0.0002(14) 0.0098(15) -0.0103(14)
C38 0.0373(17) 0.0393(17) 0.0346(16) 0.0024(14) 0.0108(13) -0.0052(14)
C39 0.055(2) 0.0358(17) 0.0396(18) -0.0049(15) 0.0162(16) -0.0085(16)
C40 0.0380(16) 0.0325(15) 0.0341(16) -0.0048(13) 0.0105(13) -0.0009(13)
C41 0.086(4) 0.083(4) 0.040(2) -0.008(2) 0.019(2) -0.002(3)
C42A 0.043(12) 0.10(2) 0.038(10) -0.009(13) -0.009(8) -0.034(13)
O24 0.133(8) 0.147(8) 0.030(3) 0.011(4) 0.007(4) 0.113(7)
N6 0.072(5) 0.048(4) 0.048(4) -0.012(3) 0.025(4) 0.010(4)
C47 0.044(4) 0.114(9) 0.027(3) -0.024(4) 0.010(3) 0.006(5)
C48 0.057(5) 0.072(6) 0.031(3) -0.003(4) 0.013(3) 0.029(4)
C49 0.063(6) 0.088(8) 0.051(5) -0.015(5) 0.008(4) 0.029(5)
C50 0.045(4) 0.052(4) 0.037(4) -0.009(3) 0.011(3) -0.003(3)
O25B 0.16(3) 0.109(14) 0.13(3) 0.00(2) 0.02(2) 0.070(16)
N7B 0.073(12) 0.130(13) 0.048(15) -0.017(12) 0.007(10) -0.003(10)
C51B 0.103(19) 0.067(12) 0.10(3) -0.038(16) -0.035(18) 0.008(11)
C52B 0.055(10) 0.079(15) 0.031(12) -0.032(12) 0.019(9) 0.005(9)
C53B 0.055(10) 0.104(12) 0.074(13) -0.014(11) 0.002(9) -0.021(9)
C54B 0.062(11) 0.066(12) 0.059(11) -0.024(9) 0.019(8) -0.007(9)
O26 0.043(4) 0.078(6) 0.166(11) 0.007(6) 0.018(5) 0.011(4)
C55 0.031(5) 0.111(12) 0.23(2) 0.012(14) -0.001(8) -0.010(6)
O27 0.069(9) 0.080(10) 0.082(10) -0.058(8) -0.007(7) 0.019(7)
C56 0.099(16) 0.065(13) 0.070(14) 0.009(10) -0.037(12) 0.014(11)
O23 0.096(6) 0.152(8) 0.032(3) 0.021(4) -0.007(3) -0.094(6)
O25A 0.034(3) 0.053(4) 0.039(4) -0.010(3) -0.003(3) -0.009(3)
N5 0.157(14) 0.167(14) 0.110(10) -0.072(10) 0.094(10) -0.123(12)
N7A 0.064(6) 0.061(5) 0.077(11) -0.020(6) -0.012(7) -0.009(4)
C42B 0.039(9) 0.047(10) 0.024(6) -0.007(7) 0.004(6) -0.011(7)
C43 0.144(14) 0.149(14) 0.040(5) -0.025(7) 0.032(7) -0.107(12)
C44 0.073(6) 0.039(4) 0.045(4) -0.006(3) 0.025(4) -0.017(4)
C45 0.056(7) 0.147(15) 0.122(12) 0.083(12) -0.018(7) -0.022(8)
C46 0.079(7) 0.088(8) 0.065(6) 0.003(6) 0.025(5) -0.047(6)
C51A 0.040(4) 0.060(6) 0.045(6) -0.017(5) 0.005(4) 0.005(4)
C52A 0.041(5) 0.059(6) 0.041(7) -0.020(7) 0.007(5) 0.011(4)
C53A 0.158(15) 0.065(7) 0.169(16) -0.029(10) -0.040(12) -0.002(8)
C54A 0.057(9) 0.151(18) 0.14(2) -0.005(17) -0.034(12) -0.032(9)

loop_
_atom_type_symbol
_atom_type_description
_atom_type_scat_dispersion_real
_atom_type_scat_dispersion_imag
_atom_type_scat_source
C C 0.0033 0.0016 'International Tables Vol C Tables 4.2.6.8 and 6.1.1.4'
H H 0.0000 0.0000 'International Tables Vol C Tables 4.2.6.8 and 6.1.1.4'
Cu Cu 0.3201 1.2651 'International Tables Vol C Tables 4.2.6.8 and 6.1.1.4'
N N 0.0061 0.0033 'International Tables Vol C Tables 4.2.6.8 and 6.1.1.4'
O O 0.0106 0.0060 'International Tables Vol C Tables 4.2.6.8 and 6.1.1.4'
S S 0.1246 0.1234 'International Tables Vol C Tables 4.2.6.8 and 6.1.1.4'

loop_
_geom_angle_atom_site_label_1
_geom_angle_atom_site_label_2
_geom_angle_atom_site_label_3
_geom_angle
_geom_angle_site_symmetry_1
_geom_angle_site_symmetry_3
O1 Cu1 Cu2 83.87(7) 3_665 .
O1 Cu1 O12 89.70(10) 3_665 .
O1 Cu1 O19 88.80(11) 3_665 3_665
O1 Cu1 O21 92.24(11) 3_665 .
O10 Cu1 Cu2 86.56(7) . .
O10 Cu1 O1 170.39(10) . 3_665
O10 Cu1 O12 88.24(11) . .
O10 Cu1 O19 90.85(11) . 3_665
O10 Cu1 O21 97.35(11) . .
O12 Cu1 Cu2 82.80(8) . .
O12 Cu1 O19 165.49(10) . 3_665
O12 Cu1 O21 99.18(12) . .
O19 Cu1 Cu2 82.69(7) 3_665 .
O19 Cu1 O21 95.31(12) 3_665 .
O21 Cu1 Cu2 175.65(8) . .
O2 Cu2 Cu1 84.15(8) 3_665 .
O2 Cu2 O9 165.70(10) 3_665 .
O2 Cu2 O20 88.44(11) 3_665 3_665
O2 Cu2 O22 100.06(12) 3_665 .
O9 Cu2 Cu1 81.56(7) . .
O9 Cu2 O22 94.23(12) . .
O11 Cu2 Cu1 85.04(8) . .
O11 Cu2 O2 89.66(11) . 3_665
O11 Cu2 O9 88.98(10) . .
O11 Cu2 O20 170.23(11) . 3_665
O11 Cu2 O22 96.53(12) . .
O20 Cu2 Cu1 85.23(8) 3_665 .
O20 Cu2 O9 90.50(11) 3_665 .
O20 Cu2 O22 93.24(12) 3_665 .
O22 Cu2 Cu1 175.50(10) . .
O5 S1 O6 122.1(2) . .
O5 S1 C9 108.57(19) . .
O5 S1 C11 108.2(2) . .
O6 S1 C9 108.59(19) . .
O6 S1 C11 106.4(2) . .
C9 S1 C11 101.01(17) . .
O15 S2 O16 120.0(2) . .
O15 S2 C28 107.9(2) . .
O15 S2 C31 108.29(19) . .
O16 S2 C28 106.9(2) . .
O16 S2 C31 106.8(2) . .
C28 S2 C31 106.23(17) . .
C1 O1 Cu1 121.8(2) . 3_665
C1 O2 Cu2 121.2(2) . 3_665
C20 O9 Cu2 124.3(2) . .
C20 O10 Cu1 118.5(2) . .
C21 O11 Cu2 119.9(2) . .
C21 O12 Cu1 122.8(2) . .
C40 O19 Cu1 123.3(2) . 3_665
C40 O20 Cu2 119.6(2) . 3_665
Cu1 O21 H21 103.9 . .
C41 O21 Cu1 119.3(3) . .
C41 O21 H21 113.7 . .
Cu2 O22 H22A 116.8 . .
Cu2 O22 H22 98.0 . .
C42A O22 Cu2 120.5(11) . .
C42A O22 H22A 109.1 . .
C42B O22 Cu2 127.1(8) . .
C42B O22 H22 130.6 . .
C3 N1 C2 124.3(3) . .
C3 N1 C4 112.3(3) . .
C4 N1 C2 123.3(3) . .
C18 N2 C17 112.1(3) . .
C18 N2 C19 124.9(4) . .
C19 N2 C17 121.7(3) . .
C23 N3 C22 125.3(3) . .
C24 N3 C22 121.6(3) . .
C24 N3 C23 112.9(3) . .
C37 N4 C38 112.2(3) . .
C37 N4 C39 125.5(3) . .
C38 N4 C39 122.0(3) . .
O1 C1 O2 127.0(3) . .
O1 C1 C2 118.7(3) . .
O2 C1 C2 114.3(3) . .
N1 C2 C1 113.4(3) . .
N1 C2 H2A 108.9 . .
N1 C2 H2B 108.9 . .
C1 C2 H2A 108.9 . .
C1 C2 H2B 108.9 . .
H2A C2 H2B 107.7 . .
O3 C3 N1 125.4(3) . .
O3 C3 C5 128.8(3) . .
N1 C3 C5 105.7(3) . .
O4 C4 N1 124.4(3) . .
O4 C4 C6 130.2(3) . .
N1 C4 C6 105.4(3) . .
C6 C5 C3 108.2(3) . .
C6 C5 C10 121.9(3) . .
C10 C5 C3 129.9(3) . .
C5 C6 C4 108.2(3) . .
C7 C6 C4 129.5(3) . .
C7 C6 C5 122.2(3) . .
C6 C7 H7 121.5 . .
C6 C7 C8 117.0(3) . .
C8 C7 H7 121.5 . .
C7 C8 H8 119.7 . .
C7 C8 C9 120.6(3) . .
C9 C8 H8 119.7 . .
C8 C9 S1 119.1(3) . .
C10 C9 S1 118.5(3) . .
C10 C9 C8 122.4(3) . .
C5 C10 C9 115.9(3) . .
C5 C10 H10 122.0 . .
C9 C10 H10 122.0 . .
C12 C11 S1 118.3(3) . .
C16 C11 S1 118.0(3) . .
C16 C11 C12 123.6(4) . .
C11 C12 H12 120.2 . .
C11 C12 C13 119.5(4) . .
C13 C12 H12 120.2 . .
C12 C13 H13 121.3 . .
C14 C13 C12 117.3(4) . .
C14 C13 H13 121.3 . .
C13 C14 C15 121.2(4) . .
C13 C14 C17 129.8(4) . .
C15 C14 C17 109.0(4) . .
C14 C15 C18 107.5(3) . .
C16 C15 C14 121.9(4) . .
C16 C15 C18 130.6(4) . .
C11 C16 H16 121.8 . .
C15 C16 C11 116.3(4) . .
C15 C16 H16 121.8 . .
O7 C17 N2 123.2(4) . .
O7 C17 C14 131.5(4) . .
N2 C17 C14 105.2(3) . .
O8 C18 N2 125.4(4) . .
O8 C18 C15 128.3(4) . .
N2 C18 C15 106.2(3) . .
N2 C19 H19A 108.6 . .
N2 C19 H19B 108.6 . .
N2 C19 C20 114.8(3) . .
H19A C19 H19B 107.5 . .
C20 C19 H19A 108.6 . .
C20 C19 H19B 108.6 . .
O9 C20 O10 127.3(3) . .
O9 C20 C19 113.9(3) . .
O10 C20 C19 118.8(3) . .
O11 C21 C22 116.0(3) . .
O12 C21 O11 127.2(3) . .
O12 C21 C22 116.8(3) . .
N3 C22 C21 111.1(3) . .
N3 C22 H22B 109.4 . .
N3 C22 H22C 109.4 . .
C21 C22 H22B 109.4 . .
C21 C22 H22C 109.4 . .
H22B C22 H22C 108.0 . .
O14 C23 N3 125.4(4) . .
O14 C23 C26 129.5(4) . .
N3 C23 C26 105.1(3) . .
O13 C24 N3 125.3(4) . .
O13 C24 C25 129.4(4) . .
N3 C24 C25 105.3(3) . .
C26 C25 C24 108.0(3) . .
C26 C25 C30 122.8(4) . .
C30 C25 C24 129.2(4) . .
C25 C26 C23 108.7(3) . .
C27 C26 C23 129.8(4) . .
C27 C26 C25 121.5(4) . .
C26 C27 H27 122.0 . .
C26 C27 C28 115.9(4) . .
C28 C27 H27 122.0 . .
C27 C28 S2 118.7(3) . .
C29 C28 S2 118.2(3) . .
C29 C28 C27 123.1(4) . .
C28 C29 H29 119.9 . .
C28 C29 C30 120.3(4) . .
C30 C29 H29 119.9 . .
C25 C30 C29 116.5(4) . .
C25 C30 H30 121.7 . .
C29 C30 H30 121.7 . .
C32 C31 S2 119.6(3) . .
C32 C31 C36 123.0(3) . .
C36 C31 S2 117.3(3) . .
C31 C32 H32 119.8 . .
C31 C32 C33 120.5(4) . .
C33 C32 H32 119.8 . .
C32 C33 H33 121.6 . .
C34 C33 C32 116.7(4) . .
C34 C33 H33 121.6 . .
C33 C34 C38 130.2(3) . .
C35 C34 C33 122.1(3) . .
C35 C34 C38 107.8(3) . .
C34 C35 C36 121.9(4) . .
C34 C35 C37 108.9(3) . .
C36 C35 C37 129.3(4) . .
C31 C36 H36 122.1 . .
C35 C36 C31 115.9(4) . .
C35 C36 H36 122.1 . .
O17 C37 N4 125.9(4) . .
O17 C37 C35 128.5(4) . .
N4 C37 C35 105.7(3) . .
O18 C38 N4 124.7(3) . .
O18 C38 C34 129.8(4) . .
N4 C38 C34 105.5(3) . .
N4 C39 H39A 109.3 . .
N4 C39 H39B 109.3 . .
N4 C39 C40 111.8(3) . .
H39A C39 H39B 107.9 . .
C40 C39 H39A 109.3 . .
C40 C39 H39B 109.3 . .
O19 C40 O20 127.0(3) . .
O19 C40 C39 116.9(3) . .
O20 C40 C39 116.1(3) . .
O21 C41 H41A 109.5 . .
O21 C41 H41B 109.5 . .
O21 C41 H41C 109.5 . .
H41A C41 H41B 109.5 . .
H41A C41 H41C 109.5 . .
H41B C41 H41C 109.5 . .
O22 C42A H42A 109.5 . .
O22 C42A H42B 109.5 . .
O22 C42A H42C 109.5 . .
H42A C42A H42B 109.5 . .
H42A C42A H42C 109.5 . .
H42B C42A H42C 109.5 . .
C48 N6 C49 123.1(8) . .
C48 N6 C50 124.6(8) . .
C50 N6 C49 111.9(8) . .
H47A C47 H47B 109.5 . .
H47A C47 H47C 109.5 . .
H47B C47 H47C 109.5 . .
C48 C47 H47A 109.5 . .
C48 C47 H47B 109.5 . .
C48 C47 H47C 109.5 . .
O24 C48 N6 121.4(11) . .
O24 C48 C47 124.3(12) . .
N6 C48 C47 114.2(9) . .
N6 C49 H49A 109.5 . .
N6 C49 H49B 109.5 . .
N6 C49 H49C 109.5 . .
H49A C49 H49B 109.5 . .
H49A C49 H49C 109.5 . .
H49B C49 H49C 109.5 . .
N6 C50 H50A 109.5 . .
N6 C50 H50B 109.5 . .
N6 C50 H50C 109.5 . .
H50A C50 H50B 109.5 . .
H50A C50 H50C 109.5 . .
H50B C50 H50C 109.5 . .
C51B N7B C53B 126(3) . .
C51B N7B C54B 115(3) . .
C53B N7B C54B 118(3) . .
O25B C51B N7B 115(4) . .
O25B C51B C52B 115(4) . .
N7B C51B C52B 120(4) . .
C51B C52B H52A 109.5 . .
C51B C52B H52B 109.5 . .
C51B C52B H52C 109.5 . .
H52A C52B H52B 109.5 . .
H52A C52B H52C 109.5 . .
H52B C52B H52C 109.5 . .
N7B C53B H53A 109.5 . .
N7B C53B H53B 109.5 . .
N7B C53B H53C 109.5 . .
H53A C53B H53B 109.5 . .
H53A C53B H53C 109.5 . .
H53B C53B H53C 109.5 . .
N7B C54B H54A 109.5 . .
N7B C54B H54B 109.5 . .
N7B C54B H54C 109.5 . .
H54A C54B H54B 109.5 . .
H54A C54B H54C 109.5 . .
H54B C54B H54C 109.5 . .
C55 O26 H26 95.2 . .
O26 C55 H55A 109.5 . .
O26 C55 H55B 109.5 . .
O26 C55 H55C 109.5 . .
H55A C55 H55B 109.5 . .
H55A C55 H55C 109.5 . .
H55B C55 H55C 109.5 . .
C56 O27 H27A 111.4 . .
O27 C56 H56A 109.5 . .
O27 C56 H56B 109.5 . .
O27 C56 H56C 109.5 . .
H56A C56 H56B 109.5 . .
H56A C56 H56C 109.5 . .
H56B C56 H56C 109.5 . .
C43 N5 C45 120.8(13) . .
C43 N5 C46 124.0(17) . .
C46 N5 C45 114.9(13) . .
C51A N7A C53A 119.1(14) . .
C51A N7A C54A 118.5(17) . .
C53A N7A C54A 122.5(18) . .
O22 C42B H42D 109.5 . .
O22 C42B H42E 109.5 . .
O22 C42B H42F 109.5 . .
H42D C42B H42E 109.5 . .
H42D C42B H42F 109.5 . .
H42E C42B H42F 109.5 . .
O23 C43 C44 119.6(14) . .
N5 C43 O23 122.0(19) . .
N5 C43 C44 118.4(11) . .
C43 C44 H44A 109.5 . .
C43 C44 H44B 109.5 . .
C43 C44 H44C 109.5 . .
H44A C44 H44B 109.5 . .
H44A C44 H44C 109.5 . .
H44B C44 H44C 109.5 . .
N5 C45 H45A 109.5 . .
N5 C45 H45B 109.5 . .
N5 C45 H45C 109.5 . .
H45A C45 H45B 109.5 . .
H45A C45 H45C 109.5 . .
H45B C45 H45C 109.5 . .
N5 C46 H46A 109.5 . .
N5 C46 H46B 109.5 . .
N5 C46 H46C 109.5 . .
H46A C46 H46B 109.5 . .
H46A C46 H46C 109.5 . .
H46B C46 H46C 109.5 . .
O25A C51A N7A 118.7(12) . .
O25A C51A C52A 123.1(13) . .
N7A C51A C52A 117.2(15) . .
C51A C52A H52D 109.5 . .
C51A C52A H52E 109.5 . .
C51A C52A H52F 109.5 . .
H52D C52A H52E 109.5 . .
H52D C52A H52F 109.5 . .
H52E C52A H52F 109.5 . .
N7A C53A H53D 109.5 . .
N7A C53A H53E 109.5 . .
N7A C53A H53F 109.5 . .
H53D C53A H53E 109.5 . .
H53D C53A H53F 109.5 . .
H53E C53A H53F 109.5 . .
N7A C54A H54D 109.5 . .
N7A C54A H54E 109.5 . .
N7A C54A H54F 109.5 . .
H54D C54A H54E 109.5 . .
H54D C54A H54F 109.5 . .
H54E C54A H54F 109.5 . .

loop_
_geom_bond_atom_site_label_1
_geom_bond_atom_site_label_2
_geom_bond_distance
_geom_bond_site_symmetry_2
Cu1 Cu2 2.6385(9) .
Cu1 O1 1.966(2) 3_665
Cu1 O10 1.960(2) .
Cu1 O12 1.967(3) .
Cu1 O19 1.970(2) 3_665
Cu1 O21 2.133(3) .
Cu2 O2 1.966(2) 3_665
Cu2 O9 1.970(2) .
Cu2 O11 1.962(3) .
Cu2 O20 1.966(3) 3_665
Cu2 O22 2.148(3) .
S1 O5 1.432(4) .
S1 O6 1.437(3) .
S1 C9 1.768(4) .
S1 C11 1.794(4) .
S2 O15 1.425(4) .
S2 O16 1.449(4) .
S2 C28 1.772(4) .
S2 C31 1.773(4) .
O1 Cu1 1.966(2) 3_665
O1 C1 1.252(4) .
O2 Cu2 1.966(2) 3_665
O2 C1 1.267(4) .
O3 C3 1.214(4) .
O4 C4 1.210(4) .
O7 C17 1.213(5) .
O8 C18 1.189(5) .
O9 C20 1.256(4) .
O10 C20 1.260(4) .
O11 C21 1.259(4) .
O12 C21 1.253(5) .
O13 C24 1.197(5) .
O14 C23 1.202(5) .
O17 C37 1.211(5) .
O18 C38 1.203(5) .
O19 Cu1 1.970(2) 3_665
O19 C40 1.253(4) .
O20 Cu2 1.966(3) 3_665
O20 C40 1.259(4) .
O21 H21 0.8598 .
O21 C41 1.428(6) .
O22 H22A 0.8643 .
O22 H22 0.8797 .
O22 C42A 1.37(2) .
O22 C42B 1.36(2) .
N1 C2 1.443(5) .
N1 C3 1.387(4) .
N1 C4 1.398(5) .
N2 C17 1.443(6) .
N2 C18 1.365(5) .
N2 C19 1.442(5) .
N3 C22 1.454(5) .
N3 C23 1.391(5) .
N3 C24 1.390(5) .
N4 C37 1.388(5) .
N4 C38 1.399(5) .
N4 C39 1.442(5) .
C1 C2 1.517(4) .
C2 H2A 0.9900 .
C2 H2B 0.9900 .
C3 C5 1.486(5) .
C4 C6 1.488(5) .
C5 C6 1.384(5) .
C5 C10 1.387(5) .
C6 C7 1.378(5) .
C7 H7 0.9500 .
C7 C8 1.390(6) .
C8 H8 0.9500 .
C8 C9 1.399(5) .
C9 C10 1.388(5) .
C10 H10 0.9500 .
C11 C12 1.387(7) .
C11 C16 1.379(6) .
C12 H12 0.9500 .
C12 C13 1.407(6) .
C13 H13 0.9500 .
C13 C14 1.384(6) .
C14 C15 1.402(6) .
C14 C17 1.460(6) .
C15 C16 1.374(5) .
C15 C18 1.503(5) .
C16 H16 0.9500 .
C19 H19A 0.9900 .
C19 H19B 0.9900 .
C19 C20 1.520(4) .
C21 C22 1.517(5) .
C22 H22B 0.9900 .
C22 H22C 0.9900 .
C23 C26 1.486(5) .
C24 C25 1.493(5) .
C25 C26 1.381(5) .
C25 C30 1.383(5) .
C26 C27 1.380(5) .
C27 H27 0.9500 .
C27 C28 1.396(6) .
C28 C29 1.385(6) .
C29 H29 0.9500 .
C29 C30 1.396(6) .
C30 H30 0.9500 .
C31 C32 1.378(6) .
C31 C36 1.391(6) .
C32 H32 0.9500 .
C32 C33 1.404(5) .
C33 H33 0.9500 .
C33 C34 1.383(5) .
C34 C35 1.381(5) .
C34 C38 1.490(5) .
C35 C36 1.389(5) .
C35 C37 1.478(5) .
C36 H36 0.9500 .
C39 H39A 0.9900 .
C39 H39B 0.9900 .
C39 C40 1.515(5) .
C41 H41A 0.9800 .
C41 H41B 0.9800 .
C41 H41C 0.9800 .
C42A H42A 0.9800 .
C42A H42B 0.9800 .
C42A H42C 0.9800 .
O24 C48 1.242(10) .
N6 C48 1.327(13) .
N6 C49 1.528(12) .
N6 C50 1.506(10) .
C47 H47A 0.9800 .
C47 H47B 0.9800 .
C47 H47C 0.9800 .
C47 C48 1.401(13) .
C49 H49A 0.9800 .
C49 H49B 0.9800 .
C49 H49C 0.9800 .
C50 H50A 0.9800 .
C50 H50B 0.9800 .
C50 H50C 0.9800 .
O25B C51B 1.27(5) .
N7B C51B 1.33(2) .
N7B C53B 1.450(19) .
N7B C54B 1.463(19) .
C51B C52B 1.483(19) .
C52B H52A 0.9800 .
C52B H52B 0.9800 .
C52B H52C 0.9800 .
C53B H53A 0.9800 .
C53B H53B 0.9800 .
C53B H53C 0.9800 .
C54B H54A 0.9800 .
C54B H54B 0.9800 .
C54B H54C 0.9800 .
O26 H26 0.8803 .
O26 C55 1.439(16) .
C55 H55A 0.9800 .
C55 H55B 0.9800 .
C55 H55C 0.9800 .
O27 H27A 0.8616 .
O27 C56 1.46(3) .
C56 H56A 0.9800 .
C56 H56B 0.9800 .
C56 H56C 0.9800 .
O23 C43 1.291(11) .
O25A C51A 1.225(18) .
N5 C43 1.23(2) .
N5 C45 1.541(16) .
N5 C46 1.476(14) .
N7A C51A 1.352(17) .
N7A C53A 1.454(15) .
N7A C54A 1.468(14) .
C42B H42D 0.9800 .
C42B H42E 0.9800 .
C42B H42F 0.9800 .
C43 C44 1.46(2) .
C44 H44A 0.9800 .
C44 H44B 0.9800 .
C44 H44C 0.9800 .
C45 H45A 0.9800 .
C45 H45B 0.9800 .
C45 H45C 0.9800 .
C46 H46A 0.9800 .
C46 H46B 0.9800 .
C46 H46C 0.9800 .
C51A C52A 1.497(12) .
C52A H52D 0.9800 .
C52A H52E 0.9800 .
C52A H52F 0.9800 .
C53A H53D 0.9800 .
C53A H53E 0.9800 .
C53A H53F 0.9800 .
C54A H54D 0.9800 .
C54A H54E 0.9800 .
C54A H54F 0.9800 .

loop_
_geom_torsion_atom_site_label_1
_geom_torsion_atom_site_label_2
_geom_torsion_atom_site_label_3
_geom_torsion_atom_site_label_4
_geom_torsion
_geom_torsion_site_symmetry_1
Cu1 O1 C1 O2 -7.6(5) 3_665
Cu1 O1 C1 C2 171.4(2) 3_665
Cu1 O10 C20 O9 9.9(5) .
Cu1 O10 C20 C19 -167.9(3) .
Cu1 O12 C21 O11 3.2(5) .
Cu1 O12 C21 C22 -175.1(2) .
Cu1 O19 C40 O20 1.9(5) 3_665
Cu1 O19 C40 C39 -178.5(2) 3_665
Cu2 O2 C1 O1 -6.2(5) 3_665
Cu2 O2 C1 C2 174.8(2) 3_665
Cu2 O9 C20 O10 2.7(5) .
Cu2 O9 C20 C19 -179.3(2) .
Cu2 O11 C21 O12 10.9(5) .
Cu2 O11 C21 C22 -170.7(3) .
Cu2 O20 C40 O19 -14.6(5) 3_665
Cu2 O20 C40 C39 165.7(2) 3_665
S1 C9 C10 C5 -179.1(2) .
S1 C11 C12 C13 -175.0(3) .
S1 C11 C16 C15 177.2(3) .
S2 C28 C29 C30 177.3(3) .
S2 C31 C32 C33 -174.0(3) .
S2 C31 C36 C35 174.4(3) .
O1 C1 C2 N1 14.8(5) .
O2 C1 C2 N1 -166.1(3) .
O3 C3 C5 C6 178.0(4) .
O3 C3 C5 C10 -4.8(6) .
O4 C4 C6 C5 -177.3(4) .
O4 C4 C6 C7 5.5(6) .
O5 S1 C9 C8 168.1(3) .
O5 S1 C9 C10 -13.7(3) .
O5 S1 C11 C12 -163.2(3) .
O5 S1 C11 C16 19.6(4) .
O6 S1 C9 C8 33.3(3) .
O6 S1 C9 C10 -148.4(3) .
O6 S1 C11 C12 -30.4(4) .
O6 S1 C11 C16 152.4(3) .
O11 C21 C22 N3 145.6(3) .
O12 C21 C22 N3 -35.9(5) .
O13 C24 C25 C26 179.0(4) .
O13 C24 C25 C30 -0.8(7) .
O14 C23 C26 C25 -179.4(5) .
O14 C23 C26 C27 0.7(8) .
O15 S2 C28 C27 155.8(3) .
O15 S2 C28 C29 -21.9(4) .
O15 S2 C31 C32 27.7(4) .
O15 S2 C31 C36 -148.0(3) .
O16 S2 C28 C27 25.5(3) .
O16 S2 C28 C29 -152.2(3) .
O16 S2 C31 C32 158.2(3) .
O16 S2 C31 C36 -17.5(3) .
N1 C3 C5 C6 -1.7(4) .
N1 C3 C5 C10 175.5(3) .
N1 C4 C6 C5 2.5(3) .
N1 C4 C6 C7 -174.7(3) .
N2 C19 C20 O9 162.4(3) .
N2 C19 C20 O10 -19.4(5) .
N3 C23 C26 C25 0.9(4) .
N3 C23 C26 C27 -178.9(4) .
N3 C24 C25 C26 -0.5(4) .
N3 C24 C25 C30 179.6(4) .
N4 C39 C40 O19 26.9(5) .
N4 C39 C40 O20 -153.4(3) .
C2 N1 C3 O3 6.6(6) .
C2 N1 C3 C5 -173.7(3) .
C2 N1 C4 O4 -6.8(5) .
C2 N1 C4 C6 173.5(3) .
C3 N1 C2 C1 -110.1(4) .
C3 N1 C4 O4 176.1(3) .
C3 N1 C4 C6 -3.7(4) .
C3 C5 C6 C4 -0.5(4) .
C3 C5 C6 C7 176.9(3) .
C3 C5 C10 C9 -175.1(3) .
C4 N1 C2 C1 73.0(4) .
C4 N1 C3 O3 -176.3(3) .
C4 N1 C3 C5 3.4(4) .
C4 C6 C7 C8 175.4(3) .
C5 C6 C7 C8 -1.5(5) .
C6 C5 C10 C9 1.7(5) .
C6 C7 C8 C9 2.2(5) .
C7 C8 C9 S1 177.2(3) .
C7 C8 C9 C10 -1.0(5) .
C8 C9 C10 C5 -0.9(5) .
C9 S1 C11 C12 82.9(4) .
C9 S1 C11 C16 -94.3(3) .
C10 C5 C6 C4 -177.9(3) .
C10 C5 C6 C7 -0.5(5) .
C11 S1 C9 C8 -78.3(3) .
C11 S1 C9 C10 100.0(3) .
C11 C12 C13 C14 -1.2(7) .
C12 C11 C16 C15 0.2(6) .
C12 C13 C14 C15 -1.6(6) .
C12 C13 C14 C17 -177.8(4) .
C13 C14 C15 C16 3.9(6) .
C13 C14 C15 C18 -175.2(4) .
C13 C14 C17 O7 -0.9(8) .
C13 C14 C17 N2 175.1(4) .
C14 C15 C16 C11 -3.0(5) .
C14 C15 C18 O8 176.1(4) .
C14 C15 C18 N2 -1.4(4) .
C15 C14 C17 O7 -177.5(4) .
C15 C14 C17 N2 -1.5(4) .
C16 C11 C12 C13 2.0(7) .
C16 C15 C18 O8 -2.8(7) .
C16 C15 C18 N2 179.7(4) .
C17 N2 C18 O8 -177.2(4) .
C17 N2 C18 C15 0.4(4) .
C17 N2 C19 C20 -74.2(4) .
C17 C14 C15 C16 -179.2(3) .
C17 C14 C15 C18 1.8(4) .
C18 N2 C17 O7 177.0(4) .
C18 N2 C17 C14 0.6(4) .
C18 N2 C19 C20 119.9(4) .
C18 C15 C16 C11 175.7(4) .
C19 N2 C17 O7 9.5(6) .
C19 N2 C17 C14 -166.9(3) .
C19 N2 C18 O8 -10.1(6) .
C19 N2 C18 C15 167.5(3) .
C22 N3 C23 O14 4.0(7) .
C22 N3 C23 C26 -176.3(3) .
C22 N3 C24 O13 -3.2(6) .
C22 N3 C24 C25 176.4(3) .
C23 N3 C22 C21 116.9(4) .
C23 N3 C24 O13 -178.4(4) .
C23 N3 C24 C25 1.2(4) .
C23 C26 C27 C28 -179.5(4) .
C24 N3 C22 C21 -57.7(5) .
C24 N3 C23 O14 179.0(4) .
C24 N3 C23 C26 -1.3(4) .
C24 C25 C26 C23 -0.3(4) .
C24 C25 C26 C27 179.6(3) .
C24 C25 C30 C29 179.7(4) .
C25 C26 C27 C28 0.7(5) .
C26 C25 C30 C29 -0.1(6) .
C26 C27 C28 S2 -177.9(3) .
C26 C27 C28 C29 -0.3(6) .
C27 C28 C29 C30 -0.3(6) .
C28 S2 C31 C32 -88.0(3) .
C28 S2 C31 C36 96.3(3) .
C28 C29 C30 C25 0.5(6) .
C30 C25 C26 C23 179.6(4) .
C30 C25 C26 C27 -0.5(6) .
C31 S2 C28 C27 -88.3(3) .
C31 S2 C28 C29 94.0(3) .
C31 C32 C33 C34 -0.3(5) .
C32 C31 C36 C35 -1.1(5) .
C32 C33 C34 C35 -1.0(5) .
C32 C33 C34 C38 177.3(3) .
C33 C34 C35 C36 1.3(5) .
C33 C34 C35 C37 -179.7(3) .
C33 C34 C38 O18 0.0(7) .
C33 C34 C38 N4 -179.7(4) .
C34 C35 C36 C31 -0.3(5) .
C34 C35 C37 O17 177.9(4) .
C34 C35 C37 N4 -1.5(4) .
C35 C34 C38 O18 178.5(4) .
C35 C34 C38 N4 -1.2(4) .
C36 C31 C32 C33 1.4(6) .
C36 C35 C37 O17 -3.3(7) .
C36 C35 C37 N4 177.3(3) .
C37 N4 C38 O18 -179.5(4) .
C37 N4 C38 C34 0.2(4) .
C37 N4 C39 C40 -117.8(4) .
C37 C35 C36 C31 -179.0(3) .
C38 N4 C37 O17 -178.6(4) .
C38 N4 C37 C35 0.8(4) .
C38 N4 C39 C40 55.3(5) .
C38 C34 C35 C36 -177.3(3) .
C38 C34 C35 C37 1.7(4) .
C39 N4 C37 O17 -5.0(6) .
C39 N4 C37 C35 174.5(3) .
C39 N4 C38 O18 6.6(6) .
C39 N4 C38 C34 -173.7(3) .
C49 N6 C48 O24 2.0(12) .
C49 N6 C48 C47 -175.4(7) .
C50 N6 C48 O24 174.1(8) .
C50 N6 C48 C47 -3.2(11) .
C53B N7B C51B O25B -168(4) .
C53B N7B C51B C52B -22(7) .
C54B N7B C51B O25B 28(6) .
C54B N7B C51B C52B 173(4) .
C45 N5 C43 O23 5(2) .
C45 N5 C43 C44 -172.4(13) .
C46 N5 C43 O23 179.0(11) .
C46 N5 C43 C44 1.2(19) .
C53A N7A C51A O25A 174.9(18) .
C53A N7A C51A C52A 6(2) .
C54A N7A C51A O25A -5(2) .
C54A N7A C51A C52A -173.4(18) .
